data_2242232
loop_
_publ_author_name
'Eya'ane Meva, Francois'
'Prior, Timothy John'
'Evans, David John'
'Mang, Emmanuel Roland'

_publ_section_title
;
 Crystal structures of <i>N</i>'-aminopyridine-2-carboximidamide and
 <i>N</i>'-{[1-(pyridin-2-yl)ethylidene]amino}pyridine-2-carboximidamide
;
_journal_coeditor_code NK2236
_journal_issue 7
_journal_name_full 'Acta Crystallographica Section E'
_journal_page_first 1021
_journal_page_last 1025
_journal_paper_doi 10.1107/S2056989017008416
_journal_volume 73
_journal_year 2017
_chemical_formula_iupac 'C6 H8 N4'
_chemical_formula_moiety 'C6 H8 N4'
_chemical_formula_sum 'C6 H8 N4'
_chemical_formula_weight 136.16
_chemical_name_systematic
;
<i>N</i>'-Aminopyridine-2-carboximidamide
;
_space_group_crystal_system monoclinic
_space_group_IT_number 4
_space_group_name_Hall 'P 2yb'
_space_group_name_H-M_alt 'P 1 21 1'
_symmetry_space_group_name_Hall 'P 2yb'
_symmetry_space_group_name_H-M 'P 1 21 1'
_atom_sites_solution_hydrogens mixed
_audit_creation_method SHELXL-2014/7
_cell_angle_alpha 90
_cell_angle_beta 91.631(19)
_cell_angle_gamma 90
_cell_formula_units_Z 2
_cell_length_a 5.6955(14)
_cell_length_b 3.8408(5)
_cell_length_c 14.592(4)
_cell_measurement_reflns_used 2199
_cell_measurement_temperature 150(2)
_cell_measurement_theta_max 28.55
_cell_measurement_theta_min 5.5
_cell_volume 319.07(12)
_computing_cell_refinement
;
X-AREA (Stoe & Cie, 2005)
;
_computing_data_collection
;
X-AREA (Stoe & Cie, 2005)
;
_computing_data_reduction
;
scaled and merged with SORTAV (Blessing, 1987, 1989)
;
_computing_publication_material
;
SHELXL2014 (Sheldrick, 2015b)
;
_computing_structure_refinement
;
SHELXL2014 (Sheldrick, 2015b)
;
_computing_structure_solution
;
SHELXT (Sheldrick, 2015a)
;
_diffrn_ambient_temperature 150(2)
_diffrn_detector_area_resol_mean 6.67
_diffrn_measured_fraction_theta_full 0.970
_diffrn_measured_fraction_theta_max 0.973
_diffrn_measurement_device_type 'Stoe IPDS2'
_diffrn_measurement_method \w-scan
_diffrn_radiation_type MoK\a
_diffrn_radiation_wavelength 0.71073
_diffrn_reflns_av_R_equivalents 0.0792
_diffrn_reflns_limit_h_max 6
_diffrn_reflns_limit_h_min -7
_diffrn_reflns_limit_k_max 5
_diffrn_reflns_limit_k_min -4
_diffrn_reflns_limit_l_max 19
_diffrn_reflns_limit_l_min -20
_diffrn_reflns_number 2271
_diffrn_reflns_theta_full 25.242
_diffrn_reflns_theta_max 29.268
_diffrn_reflns_theta_min 2.793
_exptl_absorpt_coefficient_mu 0.096
_exptl_absorpt_correction_T_max 0.963
_exptl_absorpt_correction_T_min 0.909
_exptl_absorpt_correction_type multi-scan
_exptl_absorpt_process_details
;
(SORTAV; Blessing, 1995)
;
_exptl_crystal_colour colourless
_exptl_crystal_density_diffrn 1.417
_exptl_crystal_description block
_exptl_crystal_F_000 144
_exptl_crystal_size_max 0.480
_exptl_crystal_size_mid 0.210
_exptl_crystal_size_min 0.200
_refine_diff_density_max 0.299
_refine_diff_density_min -0.368
_refine_ls_extinction_method none
_refine_ls_goodness_of_fit_ref 0.874
_refine_ls_hydrogen_treatment mixed
_refine_ls_matrix_type full
_refine_ls_number_parameters 109
_refine_ls_number_reflns 1407
_refine_ls_number_restraints 12
_refine_ls_restrained_S_all 0.870
_refine_ls_R_factor_all 0.1019
_refine_ls_R_factor_gt 0.0720
_refine_ls_shift/su_max 0.000
_refine_ls_shift/su_mean 0.000
_refine_ls_structure_factor_coef Fsqd
_refine_ls_weighting_details 'w=1/[\s^2^(Fo^2^)+(0.1122P)^2^] where P=(Fo^2^+2Fc^2^)/3'
_refine_ls_weighting_scheme calc
_refine_ls_wR_factor_gt 0.1784
_refine_ls_wR_factor_ref 0.1928
_reflns_number_gt 806
_reflns_number_total 1407
_reflns_threshold_expression 'I > 2\s(I)'
_cod_data_source_file nk2236sup1.cif
_cod_data_source_block 1
_cod_original_cell_volume 319.08(12)
_cod_database_code 2242232
_shelx_space_group_comment
;
The symmetry employed for this shelxl refinement is uniquely defined
by the following loop, which should always be used as a source of
symmetry information in preference to the above space-group names.
They are only intended as comments.
;
_shelx_estimated_absorpt_t_min 0.956
_shelx_estimated_absorpt_t_max 0.981

loop_
_space_group_symop_operation_xyz
'x, y, z'
'-x, y+1/2, -z'

loop_
_atom_site_type_symbol
_atom_site_label
_atom_site_fract_x
_atom_site_fract_y
_atom_site_fract_z
_atom_site_U_iso_or_equiv
_atom_site_adp_type
_atom_site_calc_flag
_atom_site_occupancy
C C1 0.3776(8) 0.3892(13) 0.8928(3) 0.0457(11) Uani d 1
H H1 0.494(4) 0.4064(14) 0.9427(17) 0.055 Uiso calc 1
C C2 0.1680(8) 0.2331(13) 0.9109(3) 0.0464(11) Uani d 1
H H2 0.1358(13) 0.143(3) 0.973(2) 0.056 Uiso calc 1
C C3 0.0007(9) 0.2040(13) 0.8396(3) 0.0462(11) Uani d 1
H H3 -0.152(5) 0.092(4) 0.8496(4) 0.055 Uiso calc 1
C C4 0.0545(8) 0.3357(12) 0.7545(3) 0.0423(11) Uani d 1
H H4 -0.060(4) 0.3176(14) 0.7027(17) 0.051 Uiso calc 1
C C5 0.2711(7) 0.4937(12) 0.7426(3) 0.0391(9) Uani d 1
C C6 0.3370(7) 0.6479(12) 0.6539(3) 0.0369(9) Uani d 1
N N1 0.4337(6) 0.5206(10) 0.8109(2) 0.0435(10) Uani d 1
N N2 0.5525(7) 0.7974(11) 0.6517(2) 0.0443(10) Uani d 1
N N3 0.1844(6) 0.6252(9) 0.5862(2) 0.0389(9) Uani d 1
N N4 0.2585(6) 0.7713(12) 0.5022(2) 0.0422(9) Uani d 1
H H4A 0.125(7) 0.840(13) 0.466(3) 0.063 Uiso d 1
H H2A 0.637(8) 0.830(16) 0.708(2) 0.063 Uiso d 1
H H2B 0.614(7) 0.954(13) 0.608(2) 0.063 Uiso d 1
H H4B 0.353(7) 0.970(12) 0.512(3) 0.065 Uiso d 1

loop_
_atom_site_aniso_label
_atom_site_aniso_U_11
_atom_site_aniso_U_22
_atom_site_aniso_U_33
_atom_site_aniso_U_12
_atom_site_aniso_U_13
_atom_site_aniso_U_23
C1 0.046(3) 0.041(3) 0.050(2) 0.002(2) 0.0008(18) 0.000(2)
C2 0.050(3) 0.036(3) 0.053(2) 0.006(2) 0.0041(19) 0.0020(19)
C3 0.042(2) 0.037(3) 0.060(2) 0.003(2) 0.0060(18) 0.0037(18)
C4 0.035(2) 0.035(3) 0.056(2) -0.001(2) 0.0017(18) -0.0012(19)
C5 0.035(2) 0.031(2) 0.051(2) 0.007(2) -0.0021(16) -0.0032(17)
C6 0.030(2) 0.029(2) 0.052(2) 0.0006(19) 0.0007(16) -0.0010(17)
N1 0.041(2) 0.037(2) 0.0518(19) 0.0003(19) 0.0005(14) 0.0001(16)
N2 0.039(2) 0.041(2) 0.0528(19) -0.0051(19) 0.0004(15) 0.0007(17)
N3 0.0346(18) 0.033(2) 0.0486(18) 0.0019(17) 0.0014(14) -0.0004(16)
N4 0.041(2) 0.038(2) 0.0469(17) -0.0008(19) 0.0006(14) 0.0039(16)

loop_
_atom_type_symbol
_atom_type_description
_atom_type_scat_dispersion_real
_atom_type_scat_dispersion_imag
_atom_type_scat_source
C C 0.0033 0.0016 'International Tables Vol C Tables 4.2.6.8 and 6.1.1.4'
H H 0.0000 0.0000 'International Tables Vol C Tables 4.2.6.8 and 6.1.1.4'
N N 0.0061 0.0033 'International Tables Vol C Tables 4.2.6.8 and 6.1.1.4'

loop_
_geom_angle_atom_site_label_1
_geom_angle_atom_site_label_2
_geom_angle_atom_site_label_3
_geom_angle
N1 C1 C2 124.5(4)
N1 C1 H1 117.8
C2 C1 H1 117.8
C1 C2 C3 118.2(4)
C1 C2 H2 120.9
C3 C2 H2 120.9
C4 C3 C2 118.4(4)
C4 C3 H3 120.8
C2 C3 H3 120.8
C3 C4 C5 119.5(4)
C3 C4 H4 120.3
C5 C4 H4 120.3
N1 C5 C4 122.4(4)
N1 C5 C6 115.5(4)
C4 C5 C6 122.1(4)
N3 C6 N2 126.6(4)
N3 C6 C5 117.2(4)
N2 C6 C5 116.2(3)
C1 N1 C5 117.0(4)
C6 N2 H2A 118(3)
C6 N2 H2B 129(2)
H2A N2 H2B 108(3)
C6 N3 N4 114.8(4)
N3 N4 H4A 110(3)
N3 N4 H4B 111(3)
H4A N4 H4B 108(3)

loop_
_geom_bond_atom_site_label_1
_geom_bond_atom_site_label_2
_geom_bond_distance
C1 N1 1.345(6)
C1 C2 1.368(7)
C1 H1 0.97(3)
C2 C3 1.395(7)
C2 H2 0.99(3)
C3 C4 1.383(6)
C3 H3 0.98(3)
C4 C5 1.390(6)
C4 H4 0.99(3)
C5 N1 1.345(5)
C5 C6 1.481(5)
C6 N3 1.300(5)
C6 N2 1.357(6)
N2 H2A 0.95(3)
N2 H2B 0.95(3)
N3 N4 1.424(5)
N4 H4A 0.95(3)
N4 H4B 0.94(3)

loop_
_geom_hbond_atom_site_label_D
_geom_hbond_atom_site_label_H
_geom_hbond_atom_site_label_A
_geom_hbond_site_symmetry_A
_geom_hbond_distance_DH
_geom_hbond_distance_HA
_geom_hbond_distance_DA
_geom_hbond_angle_DHA
N2 H2B N4 2_656 0.95(3) 2.16(3) 3.106(5) 174(4)
N4 H4B N4 2_656 0.94(3) 2.51(3) 3.357(6) 149(4)
N4 H4A N3 2_556 0.95(3) 2.19(4) 3.113(5) 162(4)

_cod_database_fobs_code 2242232
